data_7046072
loop_
_publ_author_name
'Vicente, Ana I.'
'Ferreira, Liliana P.'
'Carvalho, Maria de Deus'
'Rodrigues, V\'itor H N'
'D\^irtu, Marinela M'
'Garcia, Yann'
'Calhorda, Maria Jos\'e'
'Martinho, Paulo N.'

_publ_section_title
;
 Selecting the spin crossover profile with controlled crystallization of
 mononuclear Fe(iii) polymorphs.
;
_journal_issue 20
_journal_name_full 'Dalton transactions (Cambridge, England : 2003)'
_journal_page_first 7013
_journal_page_last 7019
_journal_paper_doi 10.1039/c8dt00227d
_journal_volume 47
_journal_year 2018
_chemical_formula_sum 'C22 H28 Br2 Cl Fe N4 O6'
_chemical_formula_weight 695.60
_space_group_crystal_system monoclinic
_space_group_IT_number 14
_space_group_name_Hall '-P 2ybc'
_space_group_name_H-M_alt 'P 1 21/c 1'
_symmetry_space_group_name_Hall '-P 2ybc'
_symmetry_space_group_name_H-M 'P 1 21/c 1'
_atom_sites_solution_hydrogens mixed
_audit_creation_method SHELXL-2014/7
_audit_update_record
;
2017-10-12 deposited with the CCDC.
2018-04-18 downloaded from the CCDC.
;
_cell_angle_alpha 90
_cell_angle_beta 103.885(2)
_cell_angle_gamma 90
_cell_formula_units_Z 4
_cell_length_a 9.7817(9)
_cell_length_b 23.4602(19)
_cell_length_c 11.8961(8)
_cell_measurement_reflns_used 6110
_cell_measurement_temperature 105(2)
_cell_measurement_theta_max 27.4321
_cell_measurement_theta_min 2.4749
_cell_volume 2650.2(4)
_computing_structure_refinement 'SHELXL-2014/7 (Sheldrick, 2014)'
_diffrn_ambient_temperature 105(2)
_diffrn_measured_fraction_theta_full 0.998
_diffrn_measured_fraction_theta_max 0.977
_diffrn_measurement_device_type 'Bruker APEX-II diffractometer'
_diffrn_measurement_method '\f and \w scans'
_diffrn_radiation_monochromator graphite
_diffrn_radiation_source 'fine-focus sealed tube'
_diffrn_radiation_type MoK\a
_diffrn_radiation_wavelength 0.71073
_diffrn_reflns_av_R_equivalents 0.0332
_diffrn_reflns_av_unetI/netI 0.0354
_diffrn_reflns_Laue_measured_fraction_full 0.998
_diffrn_reflns_Laue_measured_fraction_max 0.977
_diffrn_reflns_limit_h_max 11
_diffrn_reflns_limit_h_min -12
_diffrn_reflns_limit_k_max 29
_diffrn_reflns_limit_k_min -30
_diffrn_reflns_limit_l_max 15
_diffrn_reflns_limit_l_min -15
_diffrn_reflns_number 29736
_diffrn_reflns_point_group_measured_fraction_full 0.998
_diffrn_reflns_point_group_measured_fraction_max 0.977
_diffrn_reflns_theta_full 25.242
_diffrn_reflns_theta_max 27.582
_diffrn_reflns_theta_min 1.736
_exptl_absorpt_coefficient_mu 3.730
_exptl_absorpt_correction_T_max 1.000000
_exptl_absorpt_correction_T_min 0.756586
_exptl_absorpt_correction_type multi-scan
_exptl_absorpt_process_details 'SADABS (Sheldrick, 2003)'
_exptl_crystal_colour 'dark brown'
_exptl_crystal_density_diffrn 1.743
_exptl_crystal_description block
_exptl_crystal_F_000 1396
_exptl_crystal_size_max .10
_exptl_crystal_size_mid .05
_exptl_crystal_size_min .04
_refine_diff_density_max 0.976
_refine_diff_density_min -0.484
_refine_diff_density_rms 0.079
_refine_ls_extinction_method none
_refine_ls_goodness_of_fit_ref 1.022
_refine_ls_hydrogen_treatment mixed
_refine_ls_matrix_type full
_refine_ls_number_parameters 333
_refine_ls_number_reflns 6010
_refine_ls_number_restraints 0
_refine_ls_restrained_S_all 1.022
_refine_ls_R_factor_all 0.0482
_refine_ls_R_factor_gt 0.0298
_refine_ls_shift/su_max 0.003
_refine_ls_shift/su_mean 0.000
_refine_ls_structure_factor_coef Fsqd
_refine_ls_weighting_details 'w=1/[\s^2^(Fo^2^)+(0.0342P)^2^+1.4636P] where P=(Fo^2^+2Fc^2^)/3'
_refine_ls_weighting_scheme calc
_refine_ls_wR_factor_gt 0.0664
_refine_ls_wR_factor_ref 0.0723
_reflns_Friedel_coverage 0.000
_reflns_number_gt 4688
_reflns_number_total 6010
_reflns_threshold_expression 'I > 2\s(I)'
_cod_data_source_file c8dt00227d2.cif
_cod_data_source_block pnm124_105K
_cod_depositor_comments 'Adding full bibliography for 7046072--7046073.cif.'
_cod_original_cell_volume 2650.1(4)
_cod_database_code 7046072
_shelx_shelxl_version_number 2014/7
_shelx_space_group_comment
;
The symmetry employed for this shelxl refinement is uniquely defined
by the following loop, which should always be used as a source of
symmetry information in preference to the above space-group names.
They are only intended as comments.
;

loop_
_space_group_symop_operation_xyz
'x, y, z'
'-x, y+1/2, -z+1/2'
'-x, -y, -z'
'x, -y-1/2, z-1/2'

loop_
_atom_site_label
_atom_site_type_symbol
_atom_site_fract_x
_atom_site_fract_y
_atom_site_fract_z
_atom_site_U_iso_or_equiv
_atom_site_adp_type
_atom_site_occupancy
_atom_site_site_symmetry_order
_atom_site_calc_flag
_atom_site_refinement_flags_posn
_atom_site_refinement_flags_adp
Fe1 Fe 0.20253(3) 0.37347(2) 0.71938(3) 0.01795(9) Uani 1 1 d . .
C1 C -0.1567(3) 0.35803(12) 0.4181(2) 0.0379(7) Uani 1 1 d . .
H1A H -0.1771 0.3174 0.4240 0.057 Uiso 1 1 calc R U
H1B H -0.1091 0.3639 0.3554 0.057 Uiso 1 1 calc R U
H1C H -0.2450 0.3797 0.4018 0.057 Uiso 1 1 calc R U
C2 C -0.0622(3) 0.37837(11) 0.5315(2) 0.0289(6) Uani 1 1 d . .
H2A H -0.0529 0.4203 0.5283 0.035 Uiso 1 1 calc R U
H2B H -0.1081 0.3694 0.5950 0.035 Uiso 1 1 calc R U
N1 N 0.0809(2) 0.35275(9) 0.55926(18) 0.0229(4) Uani 1 1 d . .
H1 H 0.123(3) 0.3609(12) 0.508(2) 0.027 Uiso 1 1 d . U
C3 C 0.0759(3) 0.28961(11) 0.5545(2) 0.0264(5) Uani 1 1 d . .
H3A H 0.0424 0.2766 0.4733 0.032 Uiso 1 1 calc R U
H3B H 0.0104 0.2750 0.5996 0.032 Uiso 1 1 calc R U
C4 C 0.2225(3) 0.26777(11) 0.6049(2) 0.0255(5) Uani 1 1 d . .
H4A H 0.2208 0.2260 0.6170 0.031 Uiso 1 1 calc R U
H4B H 0.2841 0.2760 0.5519 0.031 Uiso 1 1 calc R U
N2 N 0.27463(19) 0.29708(8) 0.71570(16) 0.0190(4) Uani 1 1 d . .
C5 C 0.3617(2) 0.27132(10) 0.7974(2) 0.0203(5) Uani 1 1 d . .
H5 H 0.3883 0.2335 0.7836 0.024 Uiso 1 1 calc R U
C6 C 0.4217(2) 0.29604(10) 0.90899(19) 0.0193(5) Uani 1 1 d . .
C7 C 0.3875(2) 0.35178(10) 0.93916(19) 0.0197(5) Uani 1 1 d . .
O1 O 0.31520(17) 0.38908(7) 0.86658(13) 0.0210(4) Uani 1 1 d . .
C8 C 0.4387(2) 0.36884(10) 1.0560(2) 0.0225(5) Uani 1 1 d . .
H8 H 0.4083 0.4041 1.0810 0.027 Uiso 1 1 calc R U
C9 C 0.5313(3) 0.33552(10) 1.1339(2) 0.0243(5) Uani 1 1 d . .
H9 H 0.5656 0.3480 1.2115 0.029 Uiso 1 1 calc R U
C10 C 0.5747(2) 0.28334(10) 1.0985(2) 0.0239(5) Uani 1 1 d . .
Br1 Br 0.71411(3) 0.24016(2) 1.20306(2) 0.03391(8) Uani 1 1 d . .
C11 C 0.5185(2) 0.26299(10) 0.9893(2) 0.0223(5) Uani 1 1 d . .
H11 H 0.5451 0.2264 0.9678 0.027 Uiso 1 1 calc R U
C21 C 0.6010(3) 0.41441(12) 0.6237(3) 0.0355(6) Uani 1 1 d . .
H21A H 0.6158 0.4536 0.6526 0.053 Uiso 1 1 calc R U
H21B H 0.5651 0.4149 0.5394 0.053 Uiso 1 1 calc R U
H21C H 0.6904 0.3936 0.6436 0.053 Uiso 1 1 calc R U
C22 C 0.4949(2) 0.38504(11) 0.6788(2) 0.0270(6) Uani 1 1 d . .
H22A H 0.4885 0.3444 0.6556 0.032 Uiso 1 1 calc R U
H22B H 0.5300 0.3866 0.7640 0.032 Uiso 1 1 calc R U
N3 N 0.3521(2) 0.41024(9) 0.64703(18) 0.0208(4) Uani 1 1 d . .
H3 H 0.329(3) 0.4066(11) 0.577(2) 0.025 Uiso 1 1 d . U
C23 C 0.3542(3) 0.47203(10) 0.6752(2) 0.0273(6) Uani 1 1 d . .
H23A H 0.4032 0.4937 0.6250 0.033 Uiso 1 1 calc R U
H23B H 0.4043 0.4784 0.7570 0.033 Uiso 1 1 calc R U
C24 C 0.2041(3) 0.49128(11) 0.6551(2) 0.0281(6) Uani 1 1 d . .
H24A H 0.1995 0.5304 0.6852 0.034 Uiso 1 1 calc R U
H29B H 0.1582 0.4910 0.5714 0.034 Uiso 1 1 calc R U
N4 N 0.1343(2) 0.45082(8) 0.71731(16) 0.0203(4) Uani 1 1 d . .
C25 C 0.0459(2) 0.46966(10) 0.7718(2) 0.0218(5) Uani 1 1 d . .
H25 H 0.0285 0.5095 0.7698 0.026 Uiso 1 1 calc R U
C26 C -0.0285(2) 0.43468(10) 0.83588(19) 0.0198(5) Uani 1 1 d . .
C27 C -0.0166(2) 0.37443(10) 0.84024(19) 0.0196(5) Uani 1 1 d . .
O2 O 0.05930(16) 0.34414(6) 0.78391(13) 0.0208(3) Uani 1 1 d . .
C28 C -0.0968(2) 0.34540(10) 0.9059(2) 0.0220(5) Uani 1 1 d . .
H28 H -0.0884 0.3051 0.9129 0.026 Uiso 1 1 calc R U
C29 C -0.1862(3) 0.37305(11) 0.9601(2) 0.0251(5) Uani 1 1 d . .
H29 H -0.2398 0.3521 1.0028 0.030 Uiso 1 1 calc R U
C30 C -0.1982(2) 0.43211(10) 0.9519(2) 0.0234(5) Uani 1 1 d . .
Br2 Br -0.32568(3) 0.47212(2) 1.02091(2) 0.03252(8) Uani 1 1 d . .
C31 C -0.1209(2) 0.46244(10) 0.8916(2) 0.0219(5) Uani 1 1 d . .
H31 H -0.1296 0.5028 0.8873 0.026 Uiso 1 1 calc R U
Cl1 Cl 0.25798(7) 0.40260(3) 0.32320(5) 0.03360(16) Uani 1 1 d . .
O3 O 0.1659(3) 0.38780(13) 0.21693(19) 0.0705(8) Uani 1 1 d . .
O4 O 0.1875(2) 0.43972(10) 0.38777(17) 0.0517(6) Uani 1 1 d . .
O5 O 0.3776(3) 0.43070(10) 0.3024(2) 0.0598(7) Uani 1 1 d . .
O6 O 0.3005(3) 0.35333(9) 0.39409(18) 0.0569(6) Uani 1 1 d . .

loop_
_atom_site_aniso_label
_atom_site_aniso_U_11
_atom_site_aniso_U_22
_atom_site_aniso_U_33
_atom_site_aniso_U_23
_atom_site_aniso_U_13
_atom_site_aniso_U_12
Fe1 0.01775(18) 0.01513(17) 0.02161(17) -0.00040(14) 0.00599(13) 0.00072(13)
C1 0.0357(16) 0.0315(16) 0.0399(15) -0.0019(13) -0.0042(12) 0.0009(12)
C2 0.0235(14) 0.0285(14) 0.0321(13) 0.0017(12) 0.0018(11) 0.0026(11)
N1 0.0217(11) 0.0229(11) 0.0240(10) -0.0003(9) 0.0053(8) -0.0008(9)
C3 0.0283(14) 0.0217(13) 0.0275(12) -0.0041(11) 0.0038(10) -0.0016(11)
C4 0.0286(14) 0.0211(13) 0.0265(12) -0.0056(11) 0.0059(10) 0.0022(10)
N2 0.0178(10) 0.0168(10) 0.0239(10) -0.0026(9) 0.0081(8) -0.0001(8)
C5 0.0210(13) 0.0130(11) 0.0289(12) -0.0009(10) 0.0101(10) 0.0005(9)
C6 0.0195(12) 0.0181(12) 0.0219(11) 0.0001(10) 0.0080(9) -0.0007(10)
C7 0.0179(12) 0.0191(12) 0.0233(11) -0.0007(10) 0.0072(9) -0.0023(10)
O1 0.0243(9) 0.0159(8) 0.0225(8) -0.0008(7) 0.0049(7) 0.0017(7)
C8 0.0255(13) 0.0183(12) 0.0247(12) -0.0015(10) 0.0078(10) -0.0023(10)
C9 0.0265(13) 0.0231(13) 0.0229(11) 0.0006(11) 0.0055(10) -0.0066(11)
C10 0.0218(13) 0.0206(13) 0.0274(12) 0.0079(11) 0.0026(10) -0.0024(10)
Br1 0.03204(16) 0.02676(15) 0.03574(15) 0.00402(12) -0.00601(11) 0.00093(11)
C11 0.0223(13) 0.0162(12) 0.0300(12) 0.0020(11) 0.0097(10) -0.0006(10)
C21 0.0256(14) 0.0322(15) 0.0525(17) 0.0038(14) 0.0170(12) -0.0012(12)
C22 0.0205(13) 0.0262(14) 0.0352(14) 0.0023(12) 0.0083(11) 0.0010(10)
N3 0.0212(11) 0.0206(11) 0.0208(9) -0.0025(9) 0.0057(8) -0.0004(8)
C23 0.0309(14) 0.0169(13) 0.0387(14) -0.0007(11) 0.0173(12) -0.0041(10)
C24 0.0309(14) 0.0174(13) 0.0397(14) 0.0082(12) 0.0155(11) 0.0029(11)
N4 0.0206(11) 0.0155(10) 0.0250(10) 0.0014(9) 0.0062(8) 0.0002(8)
C25 0.0205(13) 0.0149(12) 0.0293(12) 0.0002(10) 0.0045(10) 0.0002(9)
C26 0.0172(12) 0.0180(12) 0.0238(11) -0.0016(10) 0.0039(9) 0.0001(9)
C27 0.0164(12) 0.0200(12) 0.0216(11) -0.0018(10) 0.0029(9) 0.0006(9)
O2 0.0208(9) 0.0150(8) 0.0287(8) -0.0020(7) 0.0105(7) 0.0004(7)
C28 0.0218(13) 0.0154(12) 0.0281(12) -0.0006(10) 0.0046(10) -0.0012(10)
C29 0.0241(14) 0.0239(13) 0.0290(12) -0.0026(11) 0.0092(10) -0.0041(10)
C30 0.0196(12) 0.0227(13) 0.0292(12) -0.0080(11) 0.0080(10) -0.0002(10)
Br2 0.03046(15) 0.02716(15) 0.04614(16) -0.01048(12) 0.02134(12) -0.00129(11)
C31 0.0198(12) 0.0161(12) 0.0286(12) -0.0038(10) 0.0037(10) 0.0003(9)
Cl1 0.0462(4) 0.0301(4) 0.0256(3) 0.0015(3) 0.0108(3) -0.0015(3)
O3 0.0787(18) 0.089(2) 0.0356(12) -0.0116(13) -0.0014(11) -0.0269(15)
O4 0.0668(15) 0.0529(14) 0.0402(11) 0.0091(11) 0.0221(11) 0.0271(12)
O5 0.0673(16) 0.0610(16) 0.0623(14) -0.0151(13) 0.0374(13) -0.0251(13)
O6 0.0978(19) 0.0319(12) 0.0452(12) 0.0104(11) 0.0255(12) 0.0175(12)

loop_
_atom_type_symbol
_atom_type_description
_atom_type_scat_dispersion_real
_atom_type_scat_dispersion_imag
_atom_type_scat_source
C C 0.0033 0.0016 'International Tables Vol C Tables 4.2.6.8 and 6.1.1.4'
H H 0.0000 0.0000 'International Tables Vol C Tables 4.2.6.8 and 6.1.1.4'
N N 0.0061 0.0033 'International Tables Vol C Tables 4.2.6.8 and 6.1.1.4'
O O 0.0106 0.0060 'International Tables Vol C Tables 4.2.6.8 and 6.1.1.4'
Cl Cl 0.1484 0.1585 'International Tables Vol C Tables 4.2.6.8 and 6.1.1.4'
Br Br -0.2901 2.4595 'International Tables Vol C Tables 4.2.6.8 and 6.1.1.4'
Fe Fe 0.3463 0.8444 'International Tables Vol C Tables 4.2.6.8 and 6.1.1.4'

loop_
_geom_angle_atom_site_label_1
_geom_angle_atom_site_label_2
_geom_angle_atom_site_label_3
_geom_angle
O1 Fe1 O2 91.08(7)
O1 Fe1 N2 93.82(7)
O2 Fe1 N2 88.95(7)
O1 Fe1 N4 87.25(7)
O2 Fe1 N4 93.43(7)
N2 Fe1 N4 177.37(8)
O1 Fe1 N1 177.56(8)
O2 Fe1 N1 88.26(8)
N2 Fe1 N1 83.81(8)
N4 Fe1 N1 95.13(8)
O1 Fe1 N3 89.49(8)
O2 Fe1 N3 176.40(8)
N2 Fe1 N3 94.56(8)
N4 Fe1 N3 83.05(8)
N1 Fe1 N3 91.32(8)
C2 C1 H1A 109.5
C2 C1 H1B 109.5
H1A C1 H1B 109.5
C2 C1 H1C 109.5
H1A C1 H1C 109.5
H1B C1 H1C 109.5
N1 C2 C1 114.3(2)
N1 C2 H2A 108.7
C1 C2 H2A 108.7
N1 C2 H2B 108.7
C1 C2 H2B 108.7
H2A C2 H2B 107.6
C3 N1 C2 112.01(19)
C3 N1 Fe1 106.23(15)
C2 N1 Fe1 114.62(15)
C3 N1 H1 102.6(19)
C2 N1 H1 110.1(19)
Fe1 N1 H1 110.6(19)
N1 C3 C4 107.8(2)
N1 C3 H3A 110.2
C4 C3 H3A 110.2
N1 C3 H3B 110.2
C4 C3 H3B 110.2
H3A C3 H3B 108.5
N2 C4 C3 106.93(19)
N2 C4 H4A 110.3
C3 C4 H4A 110.3
N2 C4 H4B 110.3
C3 C4 H4B 110.3
H4A C4 H4B 108.6
C5 N2 C4 119.09(19)
C5 N2 Fe1 126.96(16)
C4 N2 Fe1 113.94(15)
N2 C5 C6 124.1(2)
N2 C5 H5 118.0
C6 C5 H5 118.0
C11 C6 C7 119.9(2)
C11 C6 C5 117.7(2)
C7 C6 C5 122.5(2)
O1 C7 C6 124.9(2)
O1 C7 C8 117.7(2)
C6 C7 C8 117.4(2)
C7 O1 Fe1 126.17(14)
C9 C8 C7 121.4(2)
C9 C8 H8 119.3
C7 C8 H8 119.3
C8 C9 C10 119.7(2)
C8 C9 H9 120.1
C10 C9 H9 120.1
C11 C10 C9 120.7(2)
C11 C10 Br1 119.74(19)
C9 C10 Br1 119.53(18)
C10 C11 C6 120.3(2)
C10 C11 H11 119.9
C6 C11 H11 119.9
C22 C21 H21A 109.5
C22 C21 H21B 109.5
H21A C21 H21B 109.5
C22 C21 H21C 109.5
H21A C21 H21C 109.5
H21B C21 H21C 109.5
N3 C22 C21 114.2(2)
N3 C22 H22A 108.7
C21 C22 H22A 108.7
N3 C22 H22B 108.7
C21 C22 H22B 108.7
H22A C22 H22B 107.6
C22 N3 C23 111.76(19)
C22 N3 Fe1 116.63(15)
C23 N3 Fe1 106.70(14)
C22 N3 H3 103.5(18)
C23 N3 H3 108.6(19)
Fe1 N3 H3 109.4(18)
N3 C23 C24 107.3(2)
N3 C23 H23A 110.3
C24 C23 H23A 110.3
N3 C23 H23B 110.3
C24 C23 H23B 110.3
H23A C23 H23B 108.5
N4 C24 C23 106.32(19)
N4 C24 H24A 110.5
C23 C24 H24A 110.5
N4 C24 H29B 110.5
C23 C24 H29B 110.5
H24A C24 H29B 108.7
C25 N4 C24 119.0(2)
C25 N4 Fe1 126.33(17)
C24 N4 Fe1 114.36(15)
N4 C25 C26 124.3(2)
N4 C25 H25 117.8
C26 C25 H25 117.8
C31 C26 C27 120.1(2)
C31 C26 C25 116.9(2)
C27 C26 C25 122.9(2)
O2 C27 C28 118.5(2)
O2 C27 C26 124.7(2)
C28 C27 C26 116.8(2)
C27 O2 Fe1 125.07(14)
C29 C28 C27 122.4(2)
C29 C28 H28 118.8
C27 C28 H28 118.8
C28 C29 C30 119.5(2)
C28 C29 H29 120.3
C30 C29 H29 120.3
C31 C30 C29 120.6(2)
C31 C30 Br2 118.37(18)
C29 C30 Br2 121.01(18)
C30 C31 C26 120.6(2)
C30 C31 H31 119.7
C26 C31 H31 119.7
O3 Cl1 O5 109.61(15)
O3 Cl1 O6 111.25(16)
O5 Cl1 O6 110.07(16)
O3 Cl1 O4 110.02(16)
O5 Cl1 O4 109.44(14)
O6 Cl1 O4 106.39(12)

loop_
_geom_bond_atom_site_label_1
_geom_bond_atom_site_label_2
_geom_bond_distance
Fe1 O1 1.8679(16)
Fe1 O2 1.8820(15)
Fe1 N2 1.9302(19)
Fe1 N4 1.931(2)
Fe1 N1 2.047(2)
Fe1 N3 2.057(2)
C1 C2 1.518(3)
C1 H1A 0.9800
C1 H1B 0.9800
C1 H1C 0.9800
C2 N1 1.486(3)
C2 H2A 0.9900
C2 H2B 0.9900
N1 C3 1.483(3)
N1 H1 0.83(3)
C3 C4 1.505(3)
C3 H3A 0.9900
C3 H3B 0.9900
C4 N2 1.466(3)
C4 H4A 0.9900
C4 H4B 0.9900
N2 C5 1.280(3)
C5 C6 1.438(3)
C5 H5 0.9500
C6 C11 1.406(3)
C6 C7 1.417(3)
C7 O1 1.311(3)
C7 C8 1.418(3)
C8 C9 1.374(3)
C8 H8 0.9500
C9 C10 1.393(3)
C9 H9 0.9500
C10 C11 1.369(3)
C10 Br1 1.902(2)
C11 H11 0.9500
C21 C22 1.519(3)
C21 H21A 0.9800
C21 H21B 0.9800
C21 H21C 0.9800
C22 N3 1.480(3)
C22 H22A 0.9900
C22 H22B 0.9900
N3 C23 1.487(3)
N3 H3 0.82(3)
C23 C24 1.499(3)
C23 H23A 0.9900
C23 H23B 0.9900
C24 N4 1.469(3)
C24 H24A 0.9900
C24 H29B 0.9900
N4 C25 1.278(3)
C25 C26 1.432(3)
C25 H25 0.9500
C26 C31 1.403(3)
C26 C27 1.418(3)
C27 O2 1.321(3)
C27 C28 1.408(3)
C28 C29 1.368(3)
C28 H28 0.9500
C29 C30 1.392(3)
C29 H29 0.9500
C30 C31 1.361(3)
C30 Br2 1.898(2)
C31 H31 0.9500
Cl1 O3 1.409(2)
Cl1 O5 1.415(2)
Cl1 O6 1.432(2)
Cl1 O4 1.442(2)

loop_
_geom_hbond_atom_site_label_D
_geom_hbond_atom_site_label_H
_geom_hbond_atom_site_label_A
_geom_hbond_distance_DH
_geom_hbond_distance_HA
_geom_hbond_distance_DA
_geom_hbond_angle_DHA
_geom_hbond_site_symmetry_A
C2 H2B O2 0.99 2.51 3.060(3) 114.5 .
N1 H1 Cl1 0.83(3) 2.99(3) 3.819(2) 174(2) .
N1 H1 O4 0.83(3) 2.51(3) 3.230(3) 145(2) .
N1 H1 O6 0.83(3) 2.45(3) 3.240(3) 157(3) .
C4 H4B O6 0.99 2.64 3.438(3) 137.4 .
C22 H22A Br1 0.99 2.92 3.607(3) 127.3 4_565
N3 H3 Cl1 0.82(3) 2.93(3) 3.744(2) 175(2) .
N3 H3 O4 0.82(3) 2.46(3) 3.194(3) 149(2) .
N3 H3 O6 0.82(3) 2.46(3) 3.219(3) 154(2) .
C24 H29B O4 0.99 2.57 3.370(3) 137.9 .

loop_
_geom_torsion_atom_site_label_1
_geom_torsion_atom_site_label_2
_geom_torsion_atom_site_label_3
_geom_torsion_atom_site_label_4
_geom_torsion
C1 C2 N1 C3 -52.9(3)
C1 C2 N1 Fe1 -174.02(18)
C2 N1 C3 C4 -169.6(2)
Fe1 N1 C3 C4 -43.8(2)
N1 C3 C4 N2 49.4(3)
C3 C4 N2 C5 149.2(2)
C3 C4 N2 Fe1 -31.7(2)
C4 N2 C5 C6 178.9(2)
Fe1 N2 C5 C6 0.0(3)
N2 C5 C6 C11 -178.6(2)
N2 C5 C6 C7 1.0(4)
C11 C6 C7 O1 169.7(2)
C5 C6 C7 O1 -9.8(4)
C11 C6 C7 C8 -8.5(3)
C5 C6 C7 C8 172.0(2)
C6 C7 O1 Fe1 16.8(3)
C8 C7 O1 Fe1 -165.01(16)
O2 Fe1 O1 C7 76.61(18)
N2 Fe1 O1 C7 -12.40(18)
N4 Fe1 O1 C7 170.00(18)
N3 Fe1 O1 C7 -106.94(18)
O1 C7 C8 C9 -170.9(2)
C6 C7 C8 C9 7.5(3)
C7 C8 C9 C10 -1.0(4)
C8 C9 C10 C11 -4.7(4)
C8 C9 C10 Br1 175.05(18)
C9 C10 C11 C6 3.6(4)
Br1 C10 C11 C6 -176.15(17)
C7 C6 C11 C10 3.2(3)
C5 C6 C11 C10 -177.3(2)
C21 C22 N3 C23 -56.3(3)
C21 C22 N3 Fe1 -179.38(17)
C22 N3 C23 C24 -172.4(2)
Fe1 N3 C23 C24 -43.8(2)
N3 C23 C24 N4 50.5(3)
C23 C24 N4 C25 140.0(2)
C23 C24 N4 Fe1 -34.2(2)
C24 N4 C25 C26 -179.8(2)
Fe1 N4 C25 C26 -6.4(3)
N4 C25 C26 C31 179.4(2)
N4 C25 C26 C27 -3.4(4)
C31 C26 C27 O2 174.9(2)
C25 C26 C27 O2 -2.3(4)
C31 C26 C27 C28 -2.4(3)
C25 C26 C27 C28 -179.5(2)
C28 C27 O2 Fe1 -165.72(16)
C26 C27 O2 Fe1 17.0(3)
O1 Fe1 O2 C27 67.37(17)
N2 Fe1 O2 C27 161.18(18)
N4 Fe1 O2 C27 -19.94(18)
N1 Fe1 O2 C27 -114.98(18)
O2 C27 C28 C29 -175.1(2)
C26 C27 C28 C29 2.3(3)
C27 C28 C29 C30 -0.9(4)
C28 C29 C30 C31 -0.6(4)
C28 C29 C30 Br2 177.79(18)
C29 C30 C31 C26 0.5(4)
Br2 C30 C31 C26 -177.96(17)
C27 C26 C31 C30 1.1(3)
C25 C26 C31 C30 178.4(2)
